data_7011424
loop_
_publ_author_name
'Ming-Liang Tong'
'Shao-Liang Zheng'
'Jian-Xin Shi'
'Ye-Xiang Tong'
'Hung Kay Lee'
'Xiao-Ming Chen'

_publ_section_title
;
 Synthesis, crystal structures and properties of six cubane-like
 transition metal complexes of di-2-pyridyl ketone in gem-diol form
;
_journal_issue 8
_journal_name_full 'J. Chem. Soc., Dalton Trans.'
_journal_page_first 1727
_journal_page_last 1734
_journal_paper_doi 10.1039/b111475c
_journal_year 2002
_chemical_formula_sum 'C50 H50.5 Cl Co4 N8 O20.8'
_chemical_formula_weight 1367.45
_chemical_name_systematic
; 
? 
;
_space_group_IT_number 2
_symmetry_cell_setting triclinic
_symmetry_space_group_name_Hall '-P 1'
_symmetry_space_group_name_H-M 'P -1'
_atom_sites_solution_hydrogens geom
_atom_sites_solution_primary direct
_atom_sites_solution_secondary difmap
_audit_creation_method SHELXL-97
_cell_angle_alpha 89.430(1)
_cell_angle_beta 72.39(1)
_cell_angle_gamma 86.610(1)
_cell_formula_units_Z 2
_cell_length_a 12.893(11)
_cell_length_b 14.228(11)
_cell_length_c 16.048(8)
_cell_measurement_reflns_used 25
_cell_measurement_temperature 293(2)
_cell_measurement_theta_max 15
_cell_measurement_theta_min 7
_cell_volume 2801(4)
_computing_cell_refinement 'SHELXTL-Plus (Sheldrick, 1990)'
_computing_data_collection 'SHELXTL-Plus (Sheldrick, 1990)'
_computing_data_reduction 'SHELXTL-Plus (Sheldrick, 1990)'
_computing_molecular_graphics 'Ortep3 for Windows (Farrugia, 1997)'
_computing_publication_material 'SHELXL-97 (Sheldrick, 1997)'
_computing_structure_refinement 'SHELXL-97 (Sheldrick, 1997)'
_computing_structure_solution 'SHELXTL-Plus (Sheldrick, 1990)'
_diffrn_ambient_temperature 293(2)
_diffrn_measured_fraction_theta_full 0.999
_diffrn_measured_fraction_theta_max 0.999
_diffrn_measurement_device_type 'Siemens R3m'
_diffrn_measurement_method '\w scan'
_diffrn_radiation_monochromator graphite
_diffrn_radiation_source 'fine-focus sealed tube'
_diffrn_radiation_type MoK\a
_diffrn_radiation_wavelength 0.71073
_diffrn_reflns_av_R_equivalents 0.0119
_diffrn_reflns_av_sigmaI/netI 0.0388
_diffrn_reflns_limit_h_max 15
_diffrn_reflns_limit_h_min 0
_diffrn_reflns_limit_k_max 17
_diffrn_reflns_limit_k_min -17
_diffrn_reflns_limit_l_max 19
_diffrn_reflns_limit_l_min -18
_diffrn_reflns_number 11017
_diffrn_reflns_theta_full 26.00
_diffrn_reflns_theta_max 26.00
_diffrn_reflns_theta_min 2.34
_diffrn_standards_decay_% 0
_diffrn_standards_interval_count 150
_diffrn_standards_number 2
_exptl_absorpt_coefficient_mu 1.297
_exptl_absorpt_correction_T_max 0.837
_exptl_absorpt_correction_T_min 0.649
_exptl_absorpt_correction_type empirical
_exptl_crystal_colour 'deep purple'
_exptl_crystal_density_diffrn 1.621
_exptl_crystal_density_method 'not measured'
_exptl_crystal_description polyhedral
_exptl_crystal_F_000 1396
_exptl_crystal_size_max 0.52
_exptl_crystal_size_mid 0.46
_exptl_crystal_size_min 0.38
_refine_diff_density_max 0.840
_refine_diff_density_min -0.448
_refine_diff_density_rms 0.068
_refine_ls_extinction_method none
_refine_ls_goodness_of_fit_ref 1.042
_refine_ls_hydrogen_treatment mixed
_refine_ls_matrix_type full
_refine_ls_number_parameters 766
_refine_ls_number_reflns 11000
_refine_ls_number_restraints 36
_refine_ls_restrained_S_all 1.041
_refine_ls_R_factor_all 0.0668
_refine_ls_R_factor_gt 0.0431
_refine_ls_shift/su_max 0.001
_refine_ls_shift/su_mean 0.000
_refine_ls_structure_factor_coef Fsqd
_refine_ls_weighting_details 'w=1/[\s^2^(Fo^2^)+(0.0445P)^2^+3.2462P] where P=(Fo^2^+2Fc^2^)/3'
_refine_ls_weighting_scheme calc
_refine_ls_wR_factor_gt 0.0969
_refine_ls_wR_factor_ref 0.1070
_reflns_number_gt 8313
_reflns_number_total 11000
_reflns_threshold_expression >2sigma(I)
_cod_data_source_file b111475c.txt
_cod_data_source_block complex_3
_cod_depositor_comments
;
The following automatic conversions were performed:

'_refine_ls_weighting_scheme' value 'calc
w=1/[\s^2^(Fo^2^)+(0.0445P)^2^+3.2462P] where P=(Fo^2^+2Fc^2^)/3' was
changed to 'calc'. New tag '_refine_ls_weighting_details' was
created. The value of the new tag was set to
'w=1/[\s^2^(Fo^2^)+(0.0445P)^2^+3.2462P] where P=(Fo^2^+2Fc^2^)/3'.

Automatic conversion script
Id: cif_fix_values 3143 2015-03-26 13:38:13Z robertas 
;
_cod_original_sg_symbol_H-M P-1
_cod_original_formula_sum 'C50 H50.50 Cl Co4 N8 O20.80'
_cod_database_code 7011424

loop_
_symmetry_equiv_pos_as_xyz
'x, y, z'
'-x, -y, -z'

loop_
_atom_site_label
_atom_site_type_symbol
_atom_site_fract_x
_atom_site_fract_y
_atom_site_fract_z
_atom_site_U_iso_or_equiv
_atom_site_adp_type
_atom_site_occupancy
_atom_site_calc_flag
_atom_site_refinement_flags
_atom_site_disorder_assembly
_atom_site_disorder_group
Co1 Co 0.17685(4) 0.80675(3) 0.26043(3) 0.02847(11) Uani 1 d . . .
Co2 Co 0.39005(4) 0.66562(3) 0.17813(3) 0.02829(11) Uani 1 d . . .
Co3 Co 0.40701(4) 0.84068(3) 0.29897(3) 0.03197(12) Uani 1 d . . .
Co4 Co 0.26351(4) 0.66938(3) 0.38879(3) 0.02842(11) Uani 1 d . . .
O1 O 0.0198(2) 0.84077(18) 0.33055(17) 0.0430(6) Uani 1 d . . .
O2 O -0.0664(2) 0.70975(18) 0.37450(19) 0.0495(7) Uani 1 d . . .
C1 C -0.0636(3) 0.7977(3) 0.3697(2) 0.0362(8) Uani 1 d . . .
C2 C -0.1661(3) 0.8569(3) 0.4142(3) 0.0550(11) Uani 1 d . . .
H2A H -0.2239 0.8166 0.4411 0.080 Uiso 1 d R . .
H2B H -0.1531 0.8958 0.4581 0.080 Uiso 1 d R . .
H2C H -0.1864 0.8960 0.3719 0.080 Uiso 1 d R . .
O3 O 0.55112(19) 0.62078(18) 0.12235(16) 0.0394(6) Uani 1 d . . .
O4 O 0.6233(2) 0.7425(2) 0.0422(2) 0.0575(8) Uani 1 d . . .
C3 C 0.6305(3) 0.6631(3) 0.0706(2) 0.0371(8) Uani 1 d . . .
C4 C 0.7397(3) 0.6079(3) 0.0432(3) 0.0482(10) Uani 1 d . . .
H4A H 0.7931 0.6458 0.0052 0.080 Uiso 1 d R . .
H4B H 0.7614 0.5914 0.0939 0.080 Uiso 1 d R . .
H4C H 0.7338 0.5516 0.0129 0.080 Uiso 1 d R . .
O5 O 0.4318(3) 0.9760(2) 0.2700(2) 0.0656(9) Uani 1 d . . .
O6 O 0.3033(3) 1.0716(3) 0.3461(3) 0.1208(19) Uani 1 d . . .
C5 C 0.3924(4) 1.0565(3) 0.2870(3) 0.0519(11) Uani 1 d . . .
C6 C 0.4436(5) 1.1371(4) 0.2423(4) 0.0860(18) Uani 1 d . . .
H6A H 0.5101 1.1162 0.1989 0.080 Uiso 1 d R . .
H6B H 0.3964 1.1705 0.2145 0.080 Uiso 1 d R . .
H6C H 0.4598 1.1782 0.2833 0.080 Uiso 1 d R . .
O1W O 0.2261(2) 0.52708(17) 0.40862(17) 0.0426(6) Uani 1 d . . .
H1WA H 0.2093 0.4993 0.4569 0.050 Uiso 1 d R . .
H1WB H 0.1502 0.5338 0.3869 0.050 Uiso 1 d R . .
O11 O 0.22136(17) 0.66755(15) 0.27010(14) 0.0270(5) Uani 1 d . . .
O12 O 0.07664(18) 0.57168(16) 0.31810(15) 0.0351(6) Uani 1 d . . .
H12 H 0.0266 0.6266 0.3429 0.050 Uiso 1 d R . .
N11 N 0.1165(2) 0.7366(2) 0.16532(18) 0.0328(6) Uani 1 d . . .
N12 N 0.3403(2) 0.52741(19) 0.17529(18) 0.0314(6) Uani 1 d . . .
C10 C 0.0781(3) 0.7767(3) 0.1034(3) 0.0419(9) Uani 1 d . . .
H10A H 0.0802 0.8437 0.0965 0.080 Uiso 1 d R . .
C11 C 0.0366(3) 0.7257(3) 0.0491(3) 0.0475(10) Uani 1 d . . .
H11A H 0.0110 0.7562 0.0049 0.080 Uiso 1 d R . .
C12 C 0.0312(3) 0.6299(3) 0.0610(3) 0.0491(10) Uani 1 d . . .
H12A H 0.0023 0.5923 0.0248 0.080 Uiso 1 d R . .
C13 C 0.0682(3) 0.5882(3) 0.1254(3) 0.0422(9) Uani 1 d . . .
H13A H 0.0640 0.5217 0.1353 0.080 Uiso 1 d R . .
C14 C 0.1126(3) 0.6426(2) 0.1752(2) 0.0318(8) Uani 1 d . . .
C15 C 0.1605(3) 0.6007(2) 0.2457(2) 0.0297(7) Uani 1 d . . .
C16 C 0.2348(3) 0.5130(2) 0.2107(2) 0.0298(7) Uani 1 d . . .
C17 C 0.1943(3) 0.4239(2) 0.2161(2) 0.0371(8) Uani 1 d . . .
H17A H 0.1179 0.4156 0.2418 0.080 Uiso 1 d R . .
C18 C 0.2666(3) 0.3479(3) 0.1836(3) 0.0470(10) Uani 1 d . . .
H18A H 0.2416 0.2854 0.1869 0.080 Uiso 1 d R . .
C19 C 0.3752(3) 0.3621(3) 0.1461(3) 0.0454(10) Uani 1 d . . .
H19A H 0.4265 0.3102 0.1225 0.080 Uiso 1 d R . .
C20 C 0.4092(3) 0.4520(3) 0.1434(3) 0.0420(9) Uani 1 d . . .
H20A H 0.4851 0.4620 0.1173 0.080 Uiso 1 d R . .
O21 O 0.24751(18) 0.81812(15) 0.36339(14) 0.0293(5) Uani 1 d . . .
O22 O 0.1595(2) 0.95775(17) 0.42901(17) 0.0439(6) Uani 1 d . . .
H22 H 0.2169 0.9938 0.3980 0.050 Uiso 1 d R . .
N21 N 0.3930(3) 0.8671(2) 0.4352(2) 0.0396(7) Uani 1 d . . .
N22 N 0.1211(2) 0.7202(2) 0.48959(19) 0.0359(7) Uani 1 d . . .
C21 C 0.4749(4) 0.8760(3) 0.4698(3) 0.0529(11) Uani 1 d . . .
H21A H 0.5484 0.8698 0.4317 0.080 Uiso 1 d R . .
C22 C 0.4571(4) 0.8932(4) 0.5572(3) 0.0659(13) Uani 1 d . . .
H22A H 0.5163 0.8998 0.5809 0.080 Uiso 1 d R . .
C23 C 0.3517(5) 0.9010(4) 0.6107(3) 0.0702(14) Uani 1 d . . .
H23A H 0.3369 0.9128 0.6721 0.080 Uiso 1 d R . .
C24 C 0.2665(4) 0.8924(3) 0.5762(3) 0.0541(11) Uani 1 d . . .
H24A H 0.1921 0.8981 0.6127 0.080 Uiso 1 d R . .
C25 C 0.2905(3) 0.8752(2) 0.4877(2) 0.0373(8) Uani 1 d . . .
C26 C 0.2015(3) 0.8677(2) 0.4421(2) 0.0343(8) Uani 1 d . . .
C27 C 0.1067(3) 0.8143(3) 0.4979(2) 0.0356(8) Uani 1 d . . .
C28 C 0.0127(3) 0.8581(3) 0.5532(3) 0.0497(10) Uani 1 d . . .
H28A H 0.0055 0.9254 0.5586 0.080 Uiso 1 d R . .
C29 C -0.0705(4) 0.8033(3) 0.5999(3) 0.0588(13) Uani 1 d . . .
H29A H -0.1361 0.8323 0.6389 0.080 Uiso 1 d R . .
C30 C -0.0560(3) 0.7074(3) 0.5908(3) 0.0574(12) Uani 1 d . . .
H30A H -0.1126 0.6682 0.6227 0.080 Uiso 1 d R . .
C31 C 0.0388(3) 0.6679(3) 0.5357(3) 0.0465(10) Uani 1 d . . .
H31A H 0.0471 0.6007 0.5285 0.080 Uiso 1 d R . .
O31 O 0.35661(18) 0.80698(15) 0.18946(14) 0.0291(5) Uani 1 d . . .
O32 O 0.47925(19) 0.89001(17) 0.08190(16) 0.0402(6) Uani 1 d . . .
H32 H 0.5232 0.8361 0.0723 0.050 Uiso 1 d R . .
N31 N 0.1986(2) 0.9341(2) 0.19135(19) 0.0338(7) Uani 1 d . . .
N32 N 0.3599(2) 0.7017(2) 0.05711(18) 0.0327(7) Uani 1 d . . .
C32 C 0.1239(3) 1.0078(3) 0.2100(3) 0.0453(10) Uani 1 d . . .
H32A H 0.0567 1.0014 0.2556 0.080 Uiso 1 d R . .
C33 C 0.1409(4) 1.0916(3) 0.1656(3) 0.0546(11) Uani 1 d . . .
H33A H 0.0858 1.1424 0.1792 0.080 Uiso 1 d R . .
C34 C 0.2387(4) 1.1016(3) 0.1010(3) 0.0507(11) Uani 1 d . . .
H34A H 0.2520 1.1592 0.0690 0.080 Uiso 1 d R . .
C35 C 0.3170(3) 1.0279(3) 0.0831(3) 0.0440(9) Uani 1 d . . .
H35A H 0.3864 1.0340 0.0397 0.080 Uiso 1 d R . .
C36 C 0.2941(3) 0.9446(2) 0.1294(2) 0.0322(8) Uani 1 d . . .
C37 C 0.3736(3) 0.8587(2) 0.1126(2) 0.0305(7) Uani 1 d . . .
C38 C 0.3556(3) 0.7946(2) 0.0418(2) 0.0339(8) Uani 1 d . . .
C39 C 0.3386(3) 0.8296(3) -0.0346(3) 0.0486(10) Uani 1 d . . .
H39A H 0.3388 0.8960 -0.0455 0.080 Uiso 1 d R . .
C40 C 0.3218(4) 0.7672(3) -0.0943(3) 0.0556(11) Uani 1 d . . .
H40A H 0.3090 0.7901 -0.1471 0.080 Uiso 1 d R . .
C41 C 0.3238(3) 0.6725(3) -0.0775(3) 0.0488(10) Uani 1 d . . .
H41A H 0.3109 0.6280 -0.1173 0.080 Uiso 1 d R . .
C42 C 0.3439(3) 0.6427(3) -0.0018(2) 0.0388(9) Uani 1 d . . .
H42A H 0.3474 0.5764 0.0094 0.080 Uiso 1 d R . .
O41 O 0.41415(17) 0.68325(15) 0.30101(14) 0.0287(5) Uani 1 d . . .
O42 O 0.5354(2) 0.55290(17) 0.29102(17) 0.0400(6) Uani 1 d . . .
H42 H 0.5501 0.5583 0.2277 0.050 Uiso 1 d R . .
N41 N 0.3692(2) 0.6512(2) 0.46788(18) 0.0337(7) Uani 1 d . . .
N42 N 0.5734(2) 0.7974(2) 0.2684(2) 0.0387(7) Uani 1 d . . .
C43 C 0.3388(3) 0.6456(3) 0.5555(2) 0.0421(9) Uani 1 d . . .
H43A H 0.2626 0.6549 0.5868 0.080 Uiso 1 d R . .
C44 C 0.4121(4) 0.6264(3) 0.6017(3) 0.0483(10) Uani 1 d . . .
H44A H 0.3874 0.6232 0.6644 0.080 Uiso 1 d R . .
C45 C 0.5208(4) 0.6122(3) 0.5566(3) 0.0509(10) Uani 1 d . . .
H45A H 0.5729 0.5976 0.5874 0.080 Uiso 1 d R . .
C46 C 0.5536(3) 0.6188(3) 0.4663(3) 0.0435(9) Uani 1 d . . .
H46A H 0.6293 0.6101 0.4332 0.080 Uiso 1 d R . .
C47 C 0.4762(3) 0.6388(2) 0.4238(2) 0.0327(8) Uani 1 d . . .
C48 C 0.5046(3) 0.6460(2) 0.3236(2) 0.0316(8) Uani 1 d . . .
C49 C 0.6002(3) 0.7088(3) 0.2853(2) 0.0350(8) Uani 1 d . . .
C50 C 0.7081(3) 0.6744(3) 0.2667(3) 0.0462(10) Uani 1 d . . .
H50A H 0.7248 0.6103 0.2797 0.080 Uiso 1 d R . .
C51 C 0.7891(3) 0.7340(4) 0.2304(3) 0.0582(12) Uani 1 d . . .
H51A H 0.8641 0.7126 0.2189 0.080 Uiso 1 d R . .
C52 C 0.7616(4) 0.8250(4) 0.2114(3) 0.0656(14) Uani 1 d . . .
H52A H 0.8176 0.8667 0.1840 0.080 Uiso 1 d R . .
C53 C 0.6538(3) 0.8558(3) 0.2310(3) 0.0539(11) Uani 1 d . . .
H53A H 0.6352 0.9193 0.2177 0.080 Uiso 1 d R . .
Cl1 Cl 0.10585(10) 0.64126(11) 0.78724(8) 0.0694(4) Uani 1 d . . .
O7 O 0.0055(4) 0.6671(4) 0.8476(3) 0.131(2) Uani 1 d U . .
O8 O 0.1745(5) 0.7124(4) 0.7673(4) 0.155(2) Uani 1 d U . .
O9 O 0.0910(3) 0.5976(3) 0.7139(2) 0.1020(14) Uani 1 d U . .
O10 O 0.1558(6) 0.5722(5) 0.8312(5) 0.185(3) Uani 1 d U . .
O2W O 0.1796(2) 0.4497(2) 0.5705(2) 0.0582(8) Uani 1 d . . .
H2WA H 0.1465 0.4941 0.6230 0.100 Uiso 1 d R . .
H2WB H 0.1469 0.3954 0.5952 0.100 Uiso 1 d R . .
O3W O 0.1386(11) 0.9269(9) 0.8346(13) 0.224(8) Uani 0.50 d PU . .
H3WA H 0.2093 0.9364 0.8078 0.150 Uiso 0.50 d PR . .
H3WB H 0.1062 0.8965 0.8923 0.150 Uiso 0.50 d PR . .
O4W O -0.027(6) 1.014(4) 0.012(6) 0.26(3) Uani 0.30 d PU . .
H4WA H -0.0632 1.0268 0.0713 0.150 Uiso 0.30 d PR . .
H4WB H 0.0485 0.9860 -0.0155 0.150 Uiso 0.30 d PR . .

loop_
_atom_site_aniso_label
_atom_site_aniso_U_11
_atom_site_aniso_U_22
_atom_site_aniso_U_33
_atom_site_aniso_U_23
_atom_site_aniso_U_13
_atom_site_aniso_U_12
Co1 0.0273(2) 0.0240(2) 0.0308(2) 0.00152(18) -0.00341(19) -0.00350(18)
Co2 0.0260(2) 0.0246(2) 0.0300(2) 0.00093(18) -0.00164(19) -0.00370(18)
Co3 0.0307(3) 0.0272(2) 0.0358(3) 0.00151(19) -0.0059(2) -0.00687(19)
Co4 0.0267(2) 0.0258(2) 0.0285(2) 0.00254(18) -0.00184(19) -0.00300(18)
O1 0.0301(14) 0.0421(15) 0.0475(16) -0.0034(12) 0.0023(12) -0.0041(11)
O2 0.0333(15) 0.0382(16) 0.0647(19) 0.0029(13) 0.0035(13) -0.0025(12)
C1 0.0287(19) 0.042(2) 0.035(2) -0.0042(16) -0.0057(15) 0.0008(16)
C2 0.033(2) 0.056(3) 0.064(3) -0.010(2) 0.000(2) 0.0058(19)
O3 0.0279(13) 0.0436(15) 0.0394(14) 0.0026(12) 0.0010(11) -0.0024(11)
O4 0.0410(16) 0.0455(17) 0.069(2) 0.0142(15) 0.0079(14) -0.0012(13)
C3 0.033(2) 0.044(2) 0.0295(19) -0.0034(16) -0.0030(15) -0.0019(16)
C4 0.030(2) 0.054(3) 0.052(2) -0.002(2) 0.0004(18) -0.0007(18)
O5 0.092(3) 0.0337(16) 0.062(2) 0.0014(14) -0.0084(18) -0.0116(16)
O6 0.079(3) 0.059(2) 0.173(5) 0.019(3) 0.038(3) 0.005(2)
C5 0.061(3) 0.041(2) 0.061(3) 0.001(2) -0.029(2) -0.008(2)
C6 0.117(5) 0.051(3) 0.092(4) 0.022(3) -0.031(4) -0.030(3)
O1W 0.0474(16) 0.0348(14) 0.0424(15) 0.0082(11) -0.0079(12) -0.0087(12)
O11 0.0246(11) 0.0235(11) 0.0302(12) -0.0008(9) -0.0035(9) -0.0045(9)
O12 0.0297(13) 0.0312(13) 0.0369(14) 0.0009(10) 0.0023(10) -0.0079(10)
N11 0.0295(15) 0.0342(16) 0.0322(16) 0.0007(12) -0.0054(12) -0.0022(12)
N12 0.0277(15) 0.0261(14) 0.0358(16) -0.0018(12) -0.0024(12) -0.0020(12)
C10 0.035(2) 0.046(2) 0.045(2) 0.0032(18) -0.0123(17) -0.0017(17)
C11 0.042(2) 0.062(3) 0.041(2) 0.0044(19) -0.0156(18) -0.002(2)
C12 0.041(2) 0.058(3) 0.052(3) -0.008(2) -0.019(2) -0.0044(19)
C13 0.035(2) 0.041(2) 0.051(2) -0.0076(18) -0.0133(18) -0.0043(16)
C14 0.0214(16) 0.0343(19) 0.0350(19) -0.0030(15) -0.0014(14) -0.0019(14)
C15 0.0272(17) 0.0278(17) 0.0306(18) -0.0008(14) -0.0025(14) -0.0068(14)
C16 0.0325(18) 0.0283(17) 0.0266(17) 0.0022(14) -0.0056(14) -0.0039(14)
C17 0.038(2) 0.0292(18) 0.042(2) -0.0007(16) -0.0081(17) -0.0078(15)
C18 0.056(3) 0.0272(19) 0.054(3) -0.0054(17) -0.009(2) -0.0092(17)
C19 0.047(2) 0.0288(19) 0.052(2) -0.0061(17) -0.0033(19) 0.0038(17)
C20 0.035(2) 0.034(2) 0.048(2) -0.0033(17) 0.0008(17) 0.0024(16)
O21 0.0330(13) 0.0261(12) 0.0259(12) -0.0019(9) -0.0042(10) -0.0026(10)
O22 0.0519(17) 0.0276(13) 0.0483(16) -0.0023(11) -0.0105(13) 0.0053(12)
N21 0.0444(19) 0.0348(17) 0.0429(18) 0.0006(14) -0.0170(15) -0.0100(14)
N22 0.0320(16) 0.0403(17) 0.0303(16) 0.0055(13) -0.0026(13) 0.0004(13)
C21 0.057(3) 0.050(3) 0.059(3) -0.001(2) -0.026(2) -0.013(2)
C22 0.076(4) 0.074(3) 0.063(3) -0.008(3) -0.042(3) -0.015(3)
C23 0.095(4) 0.077(4) 0.049(3) -0.014(2) -0.037(3) -0.004(3)
C24 0.068(3) 0.054(3) 0.042(2) -0.008(2) -0.020(2) 0.003(2)
C25 0.051(2) 0.0244(17) 0.037(2) -0.0025(15) -0.0138(18) -0.0019(16)
C26 0.040(2) 0.0280(18) 0.0300(18) -0.0028(14) -0.0051(15) 0.0039(15)
C27 0.037(2) 0.037(2) 0.0291(18) -0.0011(15) -0.0041(15) -0.0003(16)
C28 0.048(2) 0.053(3) 0.037(2) -0.0039(19) -0.0006(19) 0.013(2)
C29 0.044(2) 0.075(3) 0.039(2) 0.005(2) 0.0118(19) 0.016(2)
C30 0.044(2) 0.067(3) 0.044(2) 0.015(2) 0.0103(19) 0.001(2)
C31 0.039(2) 0.048(2) 0.044(2) 0.0121(18) 0.0012(18) -0.0061(18)
O31 0.0327(13) 0.0247(11) 0.0266(12) 0.0049(9) -0.0037(10) -0.0055(9)
O32 0.0320(13) 0.0364(14) 0.0450(15) 0.0085(11) 0.0001(11) -0.0082(11)
N31 0.0340(16) 0.0290(15) 0.0348(16) 0.0042(12) -0.0051(13) -0.0036(12)
N32 0.0284(15) 0.0349(16) 0.0289(15) -0.0010(12) 0.0008(12) -0.0038(12)
C32 0.043(2) 0.032(2) 0.053(2) 0.0000(17) -0.0033(19) 0.0017(17)
C33 0.059(3) 0.030(2) 0.065(3) 0.0041(19) -0.005(2) 0.0076(19)
C34 0.059(3) 0.028(2) 0.058(3) 0.0111(18) -0.009(2) -0.0045(18)
C35 0.046(2) 0.038(2) 0.043(2) 0.0096(17) -0.0046(18) -0.0096(18)
C36 0.0344(19) 0.0317(18) 0.0294(18) 0.0028(14) -0.0074(15) -0.0053(15)
C37 0.0308(18) 0.0263(17) 0.0299(18) 0.0078(14) -0.0015(14) -0.0066(14)
C38 0.0288(18) 0.0346(19) 0.0323(19) 0.0033(15) -0.0002(15) -0.0019(15)
C39 0.059(3) 0.046(2) 0.038(2) 0.0075(18) -0.0107(19) -0.003(2)
C40 0.063(3) 0.069(3) 0.034(2) -0.002(2) -0.014(2) 0.001(2)
C41 0.044(2) 0.058(3) 0.042(2) -0.009(2) -0.0097(19) -0.005(2)
C42 0.037(2) 0.041(2) 0.036(2) -0.0057(16) -0.0059(16) -0.0024(16)
O41 0.0251(12) 0.0283(12) 0.0302(12) 0.0025(10) -0.0049(10) -0.0015(9)
O42 0.0415(15) 0.0319(13) 0.0419(15) 0.0002(11) -0.0075(12) 0.0068(11)
N41 0.0368(17) 0.0311(15) 0.0311(16) 0.0043(12) -0.0071(13) -0.0029(13)
N42 0.0309(16) 0.0385(18) 0.0427(18) 0.0034(14) -0.0041(14) -0.0085(13)
C43 0.047(2) 0.040(2) 0.035(2) 0.0050(16) -0.0049(17) -0.0005(17)
C44 0.058(3) 0.053(2) 0.034(2) 0.0067(18) -0.0140(19) 0.000(2)
C45 0.057(3) 0.055(3) 0.046(2) 0.008(2) -0.026(2) -0.003(2)
C46 0.037(2) 0.050(2) 0.044(2) 0.0063(18) -0.0130(18) -0.0016(17)
C47 0.0352(19) 0.0290(18) 0.0338(19) 0.0039(14) -0.0103(15) -0.0020(14)
C48 0.0280(18) 0.0322(18) 0.0331(18) 0.0037(14) -0.0070(15) -0.0008(14)
C49 0.0310(19) 0.045(2) 0.0282(18) 0.0011(15) -0.0064(15) -0.0083(16)
C50 0.030(2) 0.062(3) 0.045(2) 0.0018(19) -0.0091(17) -0.0019(18)
C51 0.029(2) 0.089(4) 0.054(3) -0.003(2) -0.0077(19) -0.006(2)
C52 0.039(3) 0.082(4) 0.070(3) 0.008(3) -0.004(2) -0.030(2)
C53 0.046(2) 0.053(3) 0.058(3) 0.006(2) -0.006(2) -0.021(2)
Cl1 0.0587(7) 0.1004(10) 0.0516(7) -0.0043(6) -0.0153(6) -0.0309(7)
O7 0.088(3) 0.194(6) 0.094(3) -0.061(3) 0.001(3) -0.026(3)
O8 0.168(5) 0.156(5) 0.131(4) -0.014(4) -0.011(4) -0.113(4)
O9 0.091(3) 0.156(4) 0.062(2) -0.026(2) -0.023(2) -0.030(3)
O10 0.225(7) 0.180(6) 0.220(7) 0.020(5) -0.172(6) -0.008(5)
O2W 0.0512(18) 0.0553(18) 0.0600(19) 0.0177(15) -0.0037(15) -0.0110(14)
O3W 0.133(11) 0.152(12) 0.39(2) 0.106(14) -0.091(14) -0.016(9)
O4W 0.35(7) 0.15(4) 0.38(5) 0.11(4) -0.26(6) 0.04(3)

loop_
_atom_type_symbol
_atom_type_description
_atom_type_scat_dispersion_real
_atom_type_scat_dispersion_imag
_atom_type_scat_source
C C 0.0033 0.0016 'International Tables Vol C Tables 4.2.6.8 and 6.1.1.4'
H H 0.0000 0.0000 'International Tables Vol C Tables 4.2.6.8 and 6.1.1.4'
N N 0.0061 0.0033 'International Tables Vol C Tables 4.2.6.8 and 6.1.1.4'
O O 0.0106 0.0060 'International Tables Vol C Tables 4.2.6.8 and 6.1.1.4'
Cl Cl 0.1484 0.1585 'International Tables Vol C Tables 4.2.6.8 and 6.1.1.4'
Co Co 0.3494 0.9721 'International Tables Vol C Tables 4.2.6.8 and 6.1.1.4'

loop_
_geom_angle_atom_site_label_1
_geom_angle_atom_site_label_2
_geom_angle_atom_site_label_3
_geom_angle
_geom_angle_site_symmetry_1
_geom_angle_site_symmetry_3
_geom_angle_publ_flag
O1 Co1 O11 112.87(10) . . ?
O1 Co1 N31 94.80(11) . . ?
O11 Co1 N31 149.95(10) . . ?
O1 Co1 O21 97.90(11) . . ?
O11 Co1 O21 81.35(9) . . ?
N31 Co1 O21 107.17(11) . . ?
O1 Co1 N11 88.39(12) . . ?
O11 Co1 N11 76.07(10) . . ?
N31 Co1 N11 93.98(12) . . ?
O21 Co1 N11 157.24(10) . . ?
O1 Co1 O31 165.58(9) . . ?
O11 Co1 O31 79.89(8) . . ?
N31 Co1 O31 74.42(10) . . ?
O21 Co1 O31 76.78(9) . . ?
N11 Co1 O31 101.69(10) . . ?
O31 Co2 O3 116.47(10) . . ?
O31 Co2 O41 82.48(9) . . ?
O3 Co2 O41 91.59(10) . . ?
O31 Co2 N12 151.04(11) . . ?
O3 Co2 N12 91.21(11) . . ?
O41 Co2 N12 106.39(10) . . ?
O31 Co2 N32 76.96(10) . . ?
O3 Co2 N32 95.51(11) . . ?
O41 Co2 N32 159.33(10) . . ?
N12 Co2 N32 92.87(11) . . ?
O31 Co2 O11 80.85(8) . . ?
O3 Co2 O11 158.18(9) . . ?
O41 Co2 O11 77.00(9) . . ?
N12 Co2 O11 74.68(9) . . ?
N32 Co2 O11 101.64(10) . . ?
O5 Co3 O21 112.83(12) . . ?
O5 Co3 N42 95.37(14) . . ?
O21 Co3 N42 149.60(11) . . ?
O5 Co3 O31 96.88(12) . . ?
O21 Co3 O31 81.57(10) . . ?
N42 Co3 O31 107.01(11) . . ?
O5 Co3 N21 91.15(12) . . ?
O21 Co3 N21 76.34(11) . . ?
N42 Co3 N21 92.60(12) . . ?
O31 Co3 N21 157.91(11) . . ?
O5 Co3 O41 165.67(11) . . ?
O21 Co3 O41 79.69(8) . . ?
N42 Co3 O41 74.10(10) . . ?
O31 Co3 O41 77.52(8) . . ?
N21 Co3 O41 98.89(10) . . ?
O41 Co4 O1W 111.81(9) . . ?
O41 Co4 N41 77.19(11) . . ?
O1W Co4 N41 89.58(11) . . ?
O41 Co4 O11 80.46(10) . . ?
O1W Co4 O11 89.51(9) . . ?
N41 Co4 O11 155.51(10) . . ?
O41 Co4 N22 153.46(11) . . ?
O1W Co4 N22 93.91(11) . . ?
N41 Co4 N22 97.36(13) . . ?
O11 Co4 N22 107.12(11) . . ?
O41 Co4 O21 81.54(9) . . ?
O1W Co4 O21 160.59(10) . . ?
N41 Co4 O21 107.60(10) . . ?
O11 Co4 O21 78.59(8) . . ?
N22 Co4 O21 75.37(10) . . ?
C1 O1 Co1 137.2(2) . . ?
O2 C1 O1 124.5(3) . . ?
O2 C1 C2 118.5(3) . . ?
O1 C1 C2 117.0(3) . . ?
C3 O3 Co2 130.6(2) . . ?
O4 C3 O3 124.9(3) . . ?
O4 C3 C4 119.1(3) . . ?
O3 C3 C4 115.9(3) . . ?
C5 O5 Co3 144.0(3) . . ?
O5 C5 O6 120.3(4) . . ?
O5 C5 C6 122.9(5) . . ?
O6 C5 C6 116.8(5) . . ?
C15 O11 Co1 117.8(2) . . ?
C15 O11 Co4 126.22(19) . . ?
Co1 O11 Co4 100.71(9) . . ?
C15 O11 Co2 111.04(18) . . ?
Co1 O11 Co2 98.74(9) . . ?
Co4 O11 Co2 97.47(10) . . ?
C10 N11 C14 118.1(3) . . ?
C10 N11 Co1 127.8(3) . . ?
C14 N11 Co1 114.0(2) . . ?
C16 N12 C20 118.0(3) . . ?
C16 N12 Co2 117.8(2) . . ?
C20 N12 Co2 124.1(2) . . ?
N11 C10 C11 123.0(4) . . ?
C12 C11 C10 118.4(4) . . ?
C11 C12 C13 119.2(4) . . ?
C12 C13 C14 119.6(4) . . ?
N11 C14 C13 121.7(3) . . ?
N11 C14 C15 115.5(3) . . ?
C13 C14 C15 122.8(3) . . ?
O11 C15 O12 111.2(3) . . ?
O11 C15 C16 108.8(3) . . ?
O12 C15 C16 106.4(3) . . ?
O11 C15 C14 109.4(3) . . ?
O12 C15 C14 110.3(3) . . ?
C16 C15 C14 110.7(3) . . ?
N12 C16 C17 122.4(3) . . ?
N12 C16 C15 115.9(3) . . ?
C17 C16 C15 121.7(3) . . ?
C18 C17 C16 118.4(3) . . ?
C19 C18 C17 119.6(3) . . ?
C20 C19 C18 118.6(3) . . ?
N12 C20 C19 122.9(3) . . ?
C26 O21 Co3 116.0(2) . . ?
C26 O21 Co1 126.2(2) . . ?
Co3 O21 Co1 103.31(10) . . ?
C26 O21 Co4 110.00(19) . . ?
Co3 O21 Co4 99.34(9) . . ?
Co1 O21 Co4 97.36(9) . . ?
C25 N21 C21 118.9(4) . . ?
C25 N21 Co3 114.0(2) . . ?
C21 N21 Co3 127.1(3) . . ?
C27 N22 C31 117.9(3) . . ?
C27 N22 Co4 115.3(2) . . ?
C31 N22 Co4 126.0(3) . . ?
N21 C21 C22 122.6(4) . . ?
C23 C22 C21 118.2(4) . . ?
C22 C23 C24 120.0(4) . . ?
C25 C24 C23 118.6(4) . . ?
N21 C25 C24 121.7(4) . . ?
N21 C25 C26 115.5(3) . . ?
C24 C25 C26 122.7(4) . . ?
O21 C26 O22 112.1(3) . . ?
O21 C26 C27 108.3(3) . . ?
O22 C26 C27 107.1(3) . . ?
O21 C26 C25 108.2(3) . . ?
O22 C26 C25 109.9(3) . . ?
C27 C26 C25 111.3(3) . . ?
N22 C27 C28 122.1(3) . . ?
N22 C27 C26 114.5(3) . . ?
C28 C27 C26 123.3(3) . . ?
C27 C28 C29 119.0(4) . . ?
C30 C29 C28 118.7(4) . . ?
C31 C30 C29 119.7(4) . . ?
N22 C31 C30 122.4(4) . . ?
C37 O31 Co2 117.72(19) . . ?
C37 O31 Co3 126.5(2) . . ?
Co2 O31 Co3 102.24(10) . . ?
C37 O31 Co1 109.85(19) . . ?
Co2 O31 Co1 98.43(9) . . ?
Co3 O31 Co1 96.92(10) . . ?
C36 N31 C32 118.5(3) . . ?
C36 N31 Co1 118.2(2) . . ?
C32 N31 Co1 123.2(2) . . ?
C42 N32 C38 118.5(3) . . ?
C42 N32 Co2 127.3(3) . . ?
C38 N32 Co2 114.2(2) . . ?
N31 C32 C33 122.4(4) . . ?
C32 C33 C34 118.9(4) . . ?
C35 C34 C33 119.4(4) . . ?
C34 C35 C36 118.8(4) . . ?
N31 C36 C35 122.0(3) . . ?
N31 C36 C37 115.3(3) . . ?
C35 C36 C37 122.7(3) . . ?
O31 C37 O32 112.6(3) . . ?
O31 C37 C36 109.3(3) . . ?
O32 C37 C36 107.9(3) . . ?
O31 C37 C38 108.1(3) . . ?
O32 C37 C38 108.2(3) . . ?
C36 C37 C38 110.7(3) . . ?
N32 C38 C39 121.3(3) . . ?
N32 C38 C37 115.9(3) . . ?
C39 C38 C37 122.8(3) . . ?
C40 C39 C38 119.1(4) . . ?
C41 C40 C39 119.3(4) . . ?
C40 C41 C42 118.5(4) . . ?
N32 C42 C41 123.3(4) . . ?
C48 O41 Co4 117.7(2) . . ?
C48 O41 Co2 124.65(19) . . ?
Co4 O41 Co2 104.33(11) . . ?
C48 O41 Co3 111.84(19) . . ?
Co4 O41 Co3 96.96(9) . . ?
Co2 O41 Co3 96.02(9) . . ?
C43 N41 C47 118.2(3) . . ?
C43 N41 Co4 126.3(3) . . ?
C47 N41 Co4 115.3(2) . . ?
C49 N42 C53 119.0(3) . . ?
C49 N42 Co3 118.5(2) . . ?
C53 N42 Co3 122.4(3) . . ?
N41 C43 C44 122.8(4) . . ?
C45 C44 C43 118.9(4) . . ?
C44 C45 C46 119.0(4) . . ?
C45 C46 C47 119.3(4) . . ?
N41 C47 C46 121.7(3) . . ?
N41 C47 C48 115.2(3) . . ?
C46 C47 C48 123.1(3) . . ?
O41 C48 O42 111.6(3) . . ?
O41 C48 C49 108.7(3) . . ?
O42 C48 C49 109.1(3) . . ?
O41 C48 C47 109.9(3) . . ?
O42 C48 C47 105.8(3) . . ?
C49 C48 C47 111.8(3) . . ?
N42 C49 C50 122.2(3) . . ?
N42 C49 C48 115.9(3) . . ?
C50 C49 C48 121.9(3) . . ?
C51 C50 C49 118.6(4) . . ?
C50 C51 C52 119.3(4) . . ?
C53 C52 C51 120.0(4) . . ?
N42 C53 C52 120.9(4) . . ?
O8 Cl1 O7 113.3(4) . . ?
O8 Cl1 O9 113.9(3) . . ?
O7 Cl1 O9 110.4(3) . . ?
O8 Cl1 O10 105.7(4) . . ?
O7 Cl1 O10 105.0(4) . . ?
O9 Cl1 O10 107.9(4) . . ?

loop_
_geom_bond_atom_site_label_1
_geom_bond_atom_site_label_2
_geom_bond_distance
_geom_bond_site_symmetry_2
_geom_bond_publ_flag
Co1 O1 2.029(3) . ?
Co1 O11 2.047(3) . ?
Co1 N31 2.103(3) . ?
Co1 O21 2.126(2) . ?
Co1 N11 2.185(3) . ?
Co1 O31 2.252(3) . ?
Co2 O31 2.030(3) . ?
Co2 O3 2.062(3) . ?
Co2 O41 2.107(2) . ?
Co2 N12 2.109(3) . ?
Co2 N32 2.145(3) . ?
Co2 O11 2.227(3) . ?
Co3 O5 1.998(3) . ?
Co3 O21 2.046(3) . ?
Co3 N42 2.105(3) . ?
Co3 O31 2.118(2) . ?
Co3 N21 2.173(3) . ?
Co3 O41 2.237(3) . ?
Co4 O41 2.044(2) . ?
Co4 O1W 2.108(3) . ?
Co4 N41 2.129(3) . ?
Co4 O11 2.134(2) . ?
Co4 N22 2.140(3) . ?
Co4 O21 2.161(3) . ?
O1 C1 1.260(4) . ?
O2 C1 1.255(4) . ?
C1 C2 1.509(5) . ?
O3 C3 1.284(4) . ?
O4 C3 1.224(5) . ?
C3 C4 1.514(5) . ?
O5 C5 1.223(5) . ?
O6 C5 1.257(6) . ?
C5 C6 1.433(6) . ?
O11 C15 1.398(4) . ?
O12 C15 1.404(4) . ?
N11 C10 1.346(5) . ?
N11 C14 1.347(4) . ?
N12 C16 1.333(4) . ?
N12 C20 1.351(4) . ?
C10 C11 1.382(6) . ?
C11 C12 1.377(6) . ?
C12 C13 1.378(6) . ?
C13 C14 1.382(5) . ?
C14 C15 1.543(5) . ?
C15 C16 1.529(5) . ?
C16 C17 1.391(5) . ?
C17 C18 1.381(5) . ?
C18 C19 1.373(6) . ?
C19 C20 1.373(5) . ?
O21 C26 1.400(4) . ?
O22 C26 1.400(4) . ?
N21 C25 1.334(5) . ?
N21 C21 1.346(5) . ?
N22 C27 1.343(5) . ?
N22 C31 1.354(5) . ?
C21 C22 1.373(6) . ?
C22 C23 1.370(7) . ?
C23 C24 1.384(6) . ?
C24 C25 1.380(5) . ?
C25 C26 1.545(5) . ?
C26 C27 1.518(5) . ?
C27 C28 1.384(5) . ?
C28 C29 1.386(6) . ?
C29 C30 1.369(6) . ?
C30 C31 1.366(5) . ?
O31 C37 1.396(4) . ?
O32 C37 1.399(4) . ?
N31 C36 1.344(4) . ?
N31 C32 1.352(5) . ?
N32 C42 1.340(5) . ?
N32 C38 1.342(4) . ?
C32 C33 1.377(5) . ?
C33 C34 1.383(6) . ?
C34 C35 1.380(6) . ?
C35 C36 1.392(5) . ?
C36 C37 1.519(5) . ?
C37 C38 1.543(5) . ?
C38 C39 1.392(5) . ?
C39 C40 1.385(6) . ?
C40 C41 1.372(6) . ?
C41 C42 1.374(5) . ?
O41 C48 1.398(4) . ?
O42 C48 1.418(4) . ?
N41 C43 1.344(5) . ?
N41 C47 1.348(4) . ?
N42 C49 1.335(5) . ?
N42 C53 1.356(5) . ?
C43 C44 1.381(6) . ?
C44 C45 1.373(6) . ?
C45 C46 1.385(5) . ?
C46 C47 1.385(5) . ?
C47 C48 1.540(5) . ?
C48 C49 1.535(5) . ?
C49 C50 1.390(5) . ?
C50 C51 1.370(6) . ?
C51 C52 1.377(7) . ?
C52 C53 1.375(6) . ?
Cl1 O8 1.356(5) . ?
Cl1 O7 1.393(4) . ?
Cl1 O9 1.405(4) . ?
Cl1 O10 1.437(6) . ?
